data_1506318
loop_
_publ_author_name
'Zheng, Feng'
'Zhang, Xiao-Hua'
'Qiu, Xiao-Long'
'Zhang, Xingang'
'Qing, Feng-Ling'

_publ_section_title
;
 Synthesis of L-beta-3'-deoxy-3',3'-difluoro-4'-thionucleosides.
;
_journal_issue 26
_journal_name_full 'Organic letters'
_journal_page_first 6083
_journal_page_last 6086
_journal_paper_doi 10.1021/ol062576k
_journal_volume 8
_journal_year 2006
_chemical_absolute_configuration ad
_chemical_formula_sum 'C9 H10 F2 N2 O4 S'
_chemical_formula_weight 280.25
_chemical_name_systematic
; 
 ? 
;
_space_group_IT_number 4
_symmetry_cell_setting monoclinic
_symmetry_space_group_name_Hall 'P 2yb'
_symmetry_space_group_name_H-M 'P 1 21 1'
_atom_sites_solution_hydrogens geom
_atom_sites_solution_primary direct
_atom_sites_solution_secondary difmap
_audit_creation_method SHELXL-97
_cell_angle_alpha 90.00
_cell_angle_beta 99.8080(10)
_cell_angle_gamma 90.00
_cell_formula_units_Z 4
_cell_length_a 6.4138(5)
_cell_length_b 10.5196(9)
_cell_length_c 17.1520(14)
_cell_measurement_reflns_used 3691
_cell_measurement_temperature 293(2)
_cell_measurement_theta_max 56.003
_cell_measurement_theta_min 4.561
_cell_volume 1140.34(16)
_computing_cell_refinement 'Bruker SMART'
_computing_data_collection 'Bruker SMART'
_computing_data_reduction 'Bruker SHELXTL'
_computing_molecular_graphics 'Bruker SHELXTL'
_computing_publication_material 'Bruker SHELXTL'
_computing_structure_refinement 'SHELXL-97 (Sheldrick, 1997)'
_computing_structure_solution 'SHELXS-97 (Sheldrick, 1990)'
_diffrn_ambient_temperature 293(2)
_diffrn_measured_fraction_theta_full 0.979
_diffrn_measured_fraction_theta_max 0.979
_diffrn_measurement_device_type 'CCD area detector'
_diffrn_measurement_method 'phi and omega scans'
_diffrn_radiation_monochromator graphite
_diffrn_radiation_source 'fine-focus sealed tube'
_diffrn_radiation_type MoK\a
_diffrn_radiation_wavelength 0.71073
_diffrn_reflns_av_R_equivalents 0.0875
_diffrn_reflns_av_sigmaI/netI 0.0682
_diffrn_reflns_limit_h_max 8
_diffrn_reflns_limit_h_min -7
_diffrn_reflns_limit_k_max 11
_diffrn_reflns_limit_k_min -13
_diffrn_reflns_limit_l_max 14
_diffrn_reflns_limit_l_min -21
_diffrn_reflns_number 6753
_diffrn_reflns_theta_full 26.99
_diffrn_reflns_theta_max 26.99
_diffrn_reflns_theta_min 2.28
_exptl_absorpt_coefficient_mu 0.321
_exptl_absorpt_correction_T_max 1.00000
_exptl_absorpt_correction_T_min 0.75204
_exptl_absorpt_correction_type empirical
_exptl_crystal_colour colorless
_exptl_crystal_density_diffrn 1.632
_exptl_crystal_density_method 'not measured'
_exptl_crystal_description prismatic
_exptl_crystal_F_000 576
_exptl_crystal_size_max 0.384
_exptl_crystal_size_mid 0.297
_exptl_crystal_size_min 0.121
_refine_diff_density_max 0.637
_refine_diff_density_min -0.647
_refine_diff_density_rms 0.088
_refine_ls_abs_structure_details 'Flack H D (1983), Acta Cryst. A39, 876-881'
_refine_ls_abs_structure_Flack 0.17(10)
_refine_ls_extinction_method none
_refine_ls_goodness_of_fit_ref 1.053
_refine_ls_hydrogen_treatment mixed
_refine_ls_matrix_type full
_refine_ls_number_parameters 386
_refine_ls_number_reflns 4622
_refine_ls_number_restraints 8
_refine_ls_restrained_S_all 1.052
_refine_ls_R_factor_all 0.0618
_refine_ls_R_factor_gt 0.0583
_refine_ls_shift/su_max 0.020
_refine_ls_shift/su_mean 0.001
_refine_ls_structure_factor_coef Fsqd
_refine_ls_weighting_details 'calc w=1/[\s^2^(Fo^2^)+(0.1173P)^2^+0.1029P] where P=(Fo^2^+2Fc^2^)/3'
_refine_ls_weighting_scheme calc
_refine_ls_wR_factor_gt 0.1624
_refine_ls_wR_factor_ref 0.1704
_reflns_number_gt 4256
_reflns_number_total 4622
_reflns_threshold_expression >2sigma(I)
_cod_data_source_file ol062576ksi20061115_091538.cif
_cod_data_source_block cd26251
_cod_depositor_comments
;
The following automatic conversions were performed:

'_symmetry_cell_setting' value 'Monoclinic' changed to 'monoclinic'
according to /home/saulius/struct/CIF-dictionaries/cif_core.dic
dictionary named 'cif_core.dic' version 2.4.1 from 2010-06-29.

Automatic conversion script
Id: cif_fix_values 1715 2011-07-08 13:25:40Z adriana 
;
_cod_original_sg_symbol_H-M P2(1)
_cod_database_code 1506318

loop_
_symmetry_equiv_pos_as_xyz
'x, y, z'
'-x, y+1/2, -z'

loop_
_atom_site_label
_atom_site_type_symbol
_atom_site_fract_x
_atom_site_fract_y
_atom_site_fract_z
_atom_site_U_iso_or_equiv
_atom_site_adp_type
_atom_site_occupancy
_atom_site_symmetry_multiplicity
_atom_site_calc_flag
_atom_site_refinement_flags
S1 S 0.86542(15) -0.12498(9) 0.55217(5) 0.0364(2) Uani 1 1 d .
S2 S 0.8625(2) 0.58793(11) 0.89799(6) 0.0511(3) Uani 1 1 d .
O1 O 0.9056(4) 0.1822(3) 0.70586(17) 0.0415(7) Uani 1 1 d .
O2 O 0.3534(6) 0.0449(4) 0.8150(2) 0.0565(9) Uani 1 1 d .
O3 O 0.7092(5) 0.2298(3) 0.48987(18) 0.0396(6) Uani 1 1 d .
O4 O 0.4896(4) -0.1484(3) 0.40439(16) 0.0399(6) Uani 1 1 d D
O5 O 1.1654(6) 0.7032(5) 1.10016(19) 0.0746(14) Uani 1 1 d .
O6 O 0.6218(6) 0.8816(5) 1.19458(19) 0.0652(10) Uani 1 1 d .
O7 O 1.2323(7) 0.8275(7) 0.8769(3) 0.0537(15) Uani 0.60 1 d PD
O8 O 0.6970(6) 0.4635(4) 0.73424(19) 0.0547(9) Uani 1 1 d D
O7' O 1.087(3) 0.9410(16) 0.9020(9) 0.105(4) Uiso 0.40 1 d P
N1 N 0.6188(6) 0.1150(3) 0.75572(19) 0.0366(7) Uani 1 1 d D
N2 N 0.6674(4) 0.0483(3) 0.63175(16) 0.0275(6) Uani 1 1 d .
N3 N 0.8866(6) 0.7934(4) 1.1450(2) 0.0398(8) Uani 1 1 d .
N4 N 0.8860(5) 0.7726(3) 1.01094(18) 0.0341(7) Uani 1 1 d .
C1 C 0.7395(6) 0.1195(3) 0.6987(2) 0.0294(7) Uani 1 1 d .
C2 C 0.4356(7) 0.0437(4) 0.7562(2) 0.0416(9) Uani 1 1 d .
C3 C 0.3667(6) -0.0235(4) 0.6831(2) 0.0385(8) Uani 1 1 d .
H3 H 0.2402 -0.0686 0.6757 0.046 Uiso 1 1 calc R
C4 C 0.4855(6) -0.0210(4) 0.6258(2) 0.0350(8) Uani 1 1 d .
H4 H 0.4419 -0.0684 0.5802 0.042 Uiso 1 1 calc R
C5 C 0.8021(5) 0.0421(3) 0.57139(19) 0.0271(6) Uani 1 1 d .
C6 C 0.7058(6) 0.0966(3) 0.49161(19) 0.0275(7) Uani 1 1 d .
C7 C 0.8427(6) 0.0437(3) 0.4362(2) 0.0310(7) Uani 1 1 d .
C8 C 0.8661(6) -0.0996(3) 0.4466(2) 0.0294(7) Uani 1 1 d .
C9 C 0.6996(7) -0.1776(4) 0.3941(2) 0.0387(8) Uani 1 1 d .
H9A H 0.7123 -0.1630 0.3393 0.046 Uiso 1 1 calc R
H9B H 0.7263 -0.2670 0.4054 0.046 Uiso 1 1 calc R
C10 C 0.9914(6) 0.7530(4) 1.0863(2) 0.0358(8) Uani 1 1 d .
C11 C 0.6926(7) 0.8496(4) 1.1358(2) 0.0426(9) Uani 1 1 d .
C12 C 0.5905(7) 0.8632(7) 1.0556(3) 0.0616(15) Uani 1 1 d .
H12 H 0.4558 0.8984 1.0442 0.074 Uiso 1 1 calc R
C13 C 0.6882(7) 0.8254(6) 0.9970(3) 0.0536(12) Uani 1 1 d .
H13 H 0.6198 0.8353 0.9450 0.064 Uiso 1 1 calc R
C14 C 0.9899(6) 0.7299(4) 0.9462(2) 0.0366(8) Uani 1 1 d D
C15 C 1.0049(7) 0.8282(4) 0.8826(2) 0.0434(9) Uani 1 1 d D
C16 C 0.8805(9) 0.7868(6) 0.8088(4) 0.0277(12) Uani 0.55 1 d P
C17 C 0.8982(8) 0.6363(5) 0.8000(2) 0.0491(11) Uani 1 1 d D
C18 C 0.7164(9) 0.5980(6) 0.7360(3) 0.0563(12) Uani 1 1 d .
H18A H 0.5861 0.6358 0.7466 0.068 Uiso 1 1 calc R
H18B H 0.7416 0.6285 0.6851 0.068 Uiso 1 1 calc R
C16' C 1.0219(19) 0.7537(11) 0.8064(7) 0.051(2) Uiso 0.45 1 d P
F1 F 1.0417(4) 0.0954(3) 0.45391(16) 0.0477(6) Uani 1 1 d .
F2 F 0.7701(4) 0.0745(3) 0.35931(13) 0.0488(6) Uani 1 1 d .
F3 F 0.9489(6) 0.8384(3) 0.74248(16) 0.0702(10) Uani 1 1 d .
F4 F 0.6772(6) 0.8296(4) 0.8112(3) 0.0873(11) Uani 1 1 d .
F3' F 1.2472(12) 0.7469(9) 0.8183(5) 0.071(2) Uani 0.40 1 d P
H1 H 0.685(8) 0.159(5) 0.791(3) 0.056(16) Uiso 1 1 d D
H2 H 0.940(10) 0.792(7) 1.184(4) 0.064(19) Uiso 1 1 d .
H5 H 0.920(5) 0.076(3) 0.6006(19) 0.030(7) Uiso 1 1 d .
H6 H 0.596(8) 0.062(5) 0.482(3) 0.033(11) Uiso 1 1 d .
H7 H 1.273(5) 0.904(3) 0.887(5) 0.10(3) Uiso 1 1 d D
H8 H 0.999(8) -0.119(5) 0.441(3) 0.042(12) Uiso 1 1 d .
H14 H 1.123(5) 0.690(5) 0.973(3) 0.041(12) Uiso 1 1 d D
H17 H 1.036(5) 0.603(5) 0.793(3) 0.056(15) Uiso 1 1 d D
H3A H 0.655(9) 0.268(6) 0.521(4) 0.050(15) Uiso 1 1 d .
H4A H 0.448(8) -0.118(5) 0.3613(18) 0.051(14) Uiso 1 1 d D
H8A H 0.566(5) 0.452(10) 0.719(6) 0.10(4) Uiso 1 1 d D

loop_
_atom_site_aniso_label
_atom_site_aniso_U_11
_atom_site_aniso_U_22
_atom_site_aniso_U_33
_atom_site_aniso_U_23
_atom_site_aniso_U_13
_atom_site_aniso_U_12
S1 0.0500(5) 0.0302(4) 0.0262(4) -0.0020(3) -0.0018(3) 0.0112(4)
S2 0.0827(8) 0.0400(6) 0.0315(5) 0.0002(4) 0.0127(5) -0.0127(5)
O1 0.0419(15) 0.0480(17) 0.0345(14) -0.0117(12) 0.0061(11) -0.0167(13)
O2 0.0586(18) 0.067(2) 0.0507(19) -0.0065(16) 0.0293(15) -0.0229(17)
O3 0.0527(17) 0.0255(13) 0.0445(16) 0.0041(11) 0.0191(14) 0.0036(12)
O4 0.0403(13) 0.0434(17) 0.0329(13) 0.0083(11) -0.0026(10) -0.0111(12)
O5 0.062(2) 0.133(4) 0.0287(16) 0.018(2) 0.0078(14) 0.043(2)
O6 0.074(2) 0.088(3) 0.0381(16) 0.0022(18) 0.0215(15) 0.032(2)
O7 0.029(2) 0.080(4) 0.048(3) 0.017(3) -0.006(2) -0.016(2)
O8 0.060(2) 0.066(2) 0.0394(17) -0.0178(15) 0.0115(14) -0.0225(17)
N1 0.0452(17) 0.0388(18) 0.0255(15) -0.0080(12) 0.0047(13) -0.0114(14)
N2 0.0327(13) 0.0266(14) 0.0225(13) -0.0017(11) 0.0029(10) -0.0029(11)
N3 0.0430(18) 0.053(2) 0.0224(15) 0.0026(14) 0.0036(13) 0.0039(15)
N4 0.0299(15) 0.0470(19) 0.0252(14) -0.0012(13) 0.0041(11) 0.0007(14)
C1 0.0353(17) 0.0255(16) 0.0260(17) -0.0014(12) 0.0009(13) -0.0037(13)
C2 0.0425(19) 0.047(2) 0.037(2) -0.0025(18) 0.0096(16) -0.0011(18)
C3 0.0379(18) 0.037(2) 0.040(2) 0.0015(16) 0.0034(15) -0.0148(16)
C4 0.0413(19) 0.0302(18) 0.0306(18) -0.0038(14) -0.0023(15) -0.0037(15)
C5 0.0296(15) 0.0241(15) 0.0271(16) -0.0061(13) 0.0032(12) 0.0021(13)
C6 0.0313(16) 0.0218(16) 0.0286(16) -0.0006(13) 0.0029(13) -0.0024(14)
C7 0.0349(17) 0.0266(16) 0.0314(17) -0.0006(13) 0.0055(13) -0.0039(14)
C8 0.0326(17) 0.0276(18) 0.0276(16) -0.0065(12) 0.0036(13) 0.0034(14)
C9 0.049(2) 0.0367(19) 0.0290(17) -0.0064(15) 0.0037(15) -0.0036(17)
C10 0.0366(19) 0.039(2) 0.0315(19) 0.0045(15) 0.0061(15) 0.0049(16)
C11 0.049(2) 0.045(3) 0.035(2) 0.0007(16) 0.0120(16) 0.0098(18)
C12 0.043(2) 0.101(4) 0.040(2) 0.003(3) 0.0055(17) 0.026(3)
C13 0.037(2) 0.089(4) 0.033(2) -0.002(2) 0.0004(16) 0.012(2)
C14 0.0379(18) 0.049(2) 0.0227(17) -0.0041(15) 0.0057(14) -0.0030(16)
C15 0.060(3) 0.038(2) 0.0360(19) -0.0007(16) 0.0204(18) -0.008(2)
C16 0.023(3) 0.032(3) 0.027(3) 0.007(2) 0.002(2) 0.002(2)
C17 0.062(3) 0.059(3) 0.0265(19) -0.0020(18) 0.0086(18) -0.019(2)
C18 0.069(3) 0.064(3) 0.033(2) -0.008(2) -0.001(2) -0.009(3)
F1 0.0393(11) 0.0456(14) 0.0623(15) -0.0097(12) 0.0202(11) -0.0135(11)
F2 0.0672(16) 0.0548(16) 0.0263(11) 0.0070(10) 0.0137(10) -0.0002(13)
F3 0.090(2) 0.081(2) 0.0356(13) 0.0201(14) -0.0004(13) -0.0325(18)
F4 0.071(2) 0.081(3) 0.106(3) 0.011(2) 0.005(2) 0.0115(19)
F3' 0.053(4) 0.082(6) 0.087(6) -0.020(5) 0.039(4) -0.022(4)

loop_
_atom_type_symbol
_atom_type_description
_atom_type_scat_dispersion_real
_atom_type_scat_dispersion_imag
_atom_type_scat_source
C C 0.0033 0.0016 'International Tables Vol C Tables 4.2.6.8 and 6.1.1.4'
H H 0.0000 0.0000 'International Tables Vol C Tables 4.2.6.8 and 6.1.1.4'
N N 0.0061 0.0033 'International Tables Vol C Tables 4.2.6.8 and 6.1.1.4'
O O 0.0106 0.0060 'International Tables Vol C Tables 4.2.6.8 and 6.1.1.4'
F F 0.0171 0.0103 'International Tables Vol C Tables 4.2.6.8 and 6.1.1.4'
S S 0.1246 0.1234 'International Tables Vol C Tables 4.2.6.8 and 6.1.1.4'

loop_
_geom_angle_atom_site_label_1
_geom_angle_atom_site_label_2
_geom_angle_atom_site_label_3
_geom_angle
C8 S1 C5 94.33(16)
C17 S2 C14 94.20(19)
C6 O3 H3A 119(4)
C9 O4 H4A 98(4)
F3' O7 C15 104.6(5)
F3' O7 O7' 142.3(8)
C15 O7 O7' 50.2(6)
F3' O7 C16' 50.9(5)
C15 O7 C16' 54.5(4)
O7' O7 C16' 95.6(7)
F3' O7 H7 134(5)
C15 O7 H7 105(2)
O7' O7 H7 55(2)
C16' O7 H7 134(5)
C18 O8 H8A 103(7)
C15 O7' O7 59.5(7)
C15 O7' H7 91.0(15)
O7 O7' H7 31.6(9)
C1 N1 C2 127.7(3)
C1 N1 H1 103(4)
C2 N1 H1 129(4)
C4 N2 C1 120.8(3)
C4 N2 C5 121.7(3)
C1 N2 C5 117.3(3)
C11 N3 C10 127.1(3)
C11 N3 H2 114(5)
C10 N3 H2 119(6)
C13 N4 C10 121.3(3)
C13 N4 C14 121.5(3)
C10 N4 C14 117.1(3)
O1 C1 N1 122.5(3)
O1 C1 N2 121.9(3)
N1 C1 N2 115.6(3)
O2 C2 N1 118.9(4)
O2 C2 C3 127.9(4)
N1 C2 C3 113.1(3)
C4 C3 C2 119.9(3)
C4 C3 H3 120.0
C2 C3 H3 120.0
C3 C4 N2 122.7(3)
C3 C4 H4 118.7
N2 C4 H4 118.7
N2 C5 C6 115.1(3)
N2 C5 S1 110.2(2)
C6 C5 S1 105.5(2)
N2 C5 H5 97(2)
C6 C5 H5 121(2)
S1 C5 H5 107(2)
O3 C6 C7 110.1(3)
O3 C6 C5 113.1(3)
C7 C6 C5 103.8(3)
O3 C6 H6 118(3)
C7 C6 H6 107(3)
C5 C6 H6 104(3)
F2 C7 F1 105.8(3)
F2 C7 C6 112.5(3)
F1 C7 C6 109.5(3)
F2 C7 C8 111.1(3)
F1 C7 C8 107.3(3)
C6 C7 C8 110.4(3)
C9 C8 C7 114.9(3)
C9 C8 S1 112.9(3)
C7 C8 S1 104.1(2)
C9 C8 H8 114(3)
C7 C8 H8 107(4)
S1 C8 H8 103(3)
O4 C9 C8 113.4(3)
O4 C9 H9A 108.9
C8 C9 H9A 108.9
O4 C9 H9B 108.9
C8 C9 H9B 108.9
H9A C9 H9B 107.7
O5 C10 N4 122.5(4)
O5 C10 N3 122.6(4)
N4 C10 N3 115.0(3)
O6 C11 N3 119.0(4)
O6 C11 C12 126.5(4)
N3 C11 C12 114.5(4)
C13 C12 C11 120.0(4)
C13 C12 H12 120.0
C11 C12 H12 120.0
C12 C13 N4 122.1(4)
C12 C13 H13 119.0
N4 C13 H13 119.0
N4 C14 C15 115.5(4)
N4 C14 S2 111.6(3)
C15 C14 S2 108.0(3)
N4 C14 H14 104(3)
C15 C14 H14 118(3)
S2 C14 H14 98(3)
O7' C15 C16 129.1(8)
O7' C15 O7 70.3(8)
C16 C15 O7 110.2(4)
O7' C15 C14 120.2(8)
C16 C15 C14 109.4(4)
O7 C15 C14 103.2(4)
O7' C15 C16' 126.0(9)
C16 C15 C16' 38.1(5)
O7 C15 C16' 74.3(5)
C14 C15 C16' 106.6(5)
C16' C16 F4 178.0(10)
C16' C16 F3 71.5(8)
F4 C16 F3 109.0(5)
C16' C16 C15 76.5(8)
F4 C16 C15 105.0(5)
F3 C16 C15 113.2(5)
C16' C16 C17 64.0(8)
F4 C16 C17 114.0(5)
F3 C16 C17 105.7(5)
C15 C16 C17 110.1(4)
C16' C17 C18 128.4(6)
C16' C17 C16 37.0(5)
C18 C17 C16 105.9(5)
C16' C17 S2 108.7(5)
C18 C17 S2 113.2(3)
C16 C17 S2 99.7(3)
C16' C17 H17 80(4)
C18 C17 H17 115(3)
C16 C17 H17 116(4)
S2 C17 H17 106(3)
O8 C18 C17 109.6(4)
O8 C18 H18A 109.8
C17 C18 H18A 109.8
O8 C18 H18B 109.8
C17 C18 H18B 109.8
H18A C18 H18B 108.2
C16 C16' F3' 159.3(12)
C16 C16' F3 68.0(8)
F3' C16' F3 109.4(9)
C16 C16' C17 79.0(9)
F3' C16' C17 119.4(9)
F3 C16' C17 111.5(8)
C16 C16' C15 65.5(8)
F3' C16' C15 96.9(7)
F3 C16' C15 105.8(8)
C17 C16' C15 112.2(8)
C16 C16' O7 114.0(10)
F3' C16' O7 46.3(5)
F3 C16' O7 110.6(7)
C17 C16' O7 137.7(8)
C15 C16' O7 51.2(4)
C16 F3 C16' 40.5(5)
O7 F3' C16' 82.8(7)

loop_
_geom_bond_atom_site_label_1
_geom_bond_atom_site_label_2
_geom_bond_distance
S1 C8 1.831(4)
S1 C5 1.846(3)
S2 C17 1.808(4)
S2 C14 1.831(4)
O1 C1 1.241(5)
O2 C2 1.216(5)
O3 C6 1.402(5)
O3 H3A 0.79(6)
O4 C9 1.421(5)
O4 H4A 0.81(2)
O5 C10 1.219(5)
O6 C11 1.222(5)
O7 F3' 1.330(11)
O7 C15 1.478(7)
O7 O7' 1.616(19)
O7 C16' 1.825(13)
O7 H7 0.85(2)
O8 C18 1.420(7)
O8 H8A 0.84(2)
O7' C15 1.319(17)
N1 C1 1.347(5)
N1 C2 1.395(6)
N1 H1 0.82(2)
N2 C4 1.365(5)
N2 C1 1.384(4)
N2 C5 1.459(4)
N3 C11 1.362(6)
N3 C10 1.369(5)
N3 H2 0.70(6)
N4 C13 1.368(5)
N4 C10 1.369(5)
N4 C14 1.459(5)
C2 C3 1.441(6)
C3 C4 1.343(6)
C3 H3 0.9300
C4 H4 0.9300
C5 C6 1.515(5)
C5 H5 0.91(3)
C6 C7 1.506(5)
C6 H6 0.78(5)
C7 F2 1.361(4)
C7 F1 1.373(4)
C7 C8 1.522(5)
C8 C9 1.515(5)
C8 H8 0.89(5)
C9 H9A 0.9700
C9 H9B 0.9700
C11 C12 1.426(6)
C12 C13 1.331(7)
C12 H12 0.9300
C13 H13 0.9300
C14 C15 1.518(6)
C14 H14 0.992(19)
C15 C16 1.444(7)
C15 C16' 1.543(12)
C16 C16' 0.979(13)
C16 F4 1.386(7)
C16 F3 1.396(7)
C16 C17 1.597(8)
C17 C16' 1.462(13)
C17 C18 1.513(6)
C17 H17 0.98(2)
C18 H18A 0.9700
C18 H18B 0.9700
C16' F3' 1.426(14)
C16' F3 1.428(12)

loop_
_geom_hbond_atom_site_label_D
_geom_hbond_atom_site_label_H
_geom_hbond_atom_site_label_A
_geom_hbond_distance_DH
_geom_hbond_distance_HA
_geom_hbond_distance_DA
_geom_hbond_angle_DHA
_geom_hbond_site_symmetry_A
O8 H8A O6 0.84(2) 2.20(10) 2.695(5) 118(9) 2_647
O4 H4A O8 0.81(2) 1.94(2) 2.739(4) 170(5) 2_646
O3 H3A O4 0.79(6) 1.92(7) 2.711(4) 176(6) 2_656
N3 H2 O1 0.83(2) 2.13(3) 2.919(4) 159(7) 2_757
N1 H1 O5 0.82(2) 2.01(3) 2.779(4) 157(6) 2_747
O7 H7 O2 0.85(2) 2.05(7) 2.690(7) 132(8) 1_665
C3 H3 F3 0.93 2.55 3.355(5) 145.5 1_455
O8 H8A F2 0.84(2) 2.67(7) 3.358(5) 140(9) 2_646

loop_
_geom_torsion_atom_site_label_1
_geom_torsion_atom_site_label_2
_geom_torsion_atom_site_label_3
_geom_torsion_atom_site_label_4
_geom_torsion
F3' O7 O7' C15 57.2(15)
C16' O7 O7' C15 32.8(7)
C2 N1 C1 O1 -176.7(4)
C2 N1 C1 N2 2.6(6)
C4 N2 C1 O1 179.2(4)
C5 N2 C1 O1 4.2(5)
C4 N2 C1 N1 -0.1(5)
C5 N2 C1 N1 -175.1(3)
C1 N1 C2 O2 175.3(4)
C1 N1 C2 C3 -5.0(6)
O2 C2 C3 C4 -175.4(5)
N1 C2 C3 C4 5.0(6)
C2 C3 C4 N2 -3.1(7)
C1 N2 C4 C3 0.5(6)
C5 N2 C4 C3 175.3(4)
C4 N2 C5 C6 67.1(4)
C1 N2 C5 C6 -118.0(3)
C4 N2 C5 S1 -52.0(4)
C1 N2 C5 S1 122.9(3)
C8 S1 C5 N2 145.4(2)
C8 S1 C5 C6 20.6(3)
N2 C5 C6 O3 77.3(4)
S1 C5 C6 O3 -161.0(3)
N2 C5 C6 C7 -163.4(3)
S1 C5 C6 C7 -41.8(3)
O3 C6 C7 F2 -63.5(4)
C5 C6 C7 F2 175.2(3)
O3 C6 C7 F1 53.8(4)
C5 C6 C7 F1 -67.5(4)
O3 C6 C7 C8 171.7(3)
C5 C6 C7 C8 50.4(4)
F2 C7 C8 C9 -35.6(4)
F1 C7 C8 C9 -150.7(3)
C6 C7 C8 C9 90.0(4)
F2 C7 C8 S1 -159.5(2)
F1 C7 C8 S1 85.4(3)
C6 C7 C8 S1 -33.9(3)
C5 S1 C8 C9 -118.5(3)
C5 S1 C8 C7 6.8(3)
C7 C8 C9 O4 -57.9(4)
S1 C8 C9 O4 61.2(4)
C13 N4 C10 O5 178.2(5)
C14 N4 C10 O5 0.6(7)
C13 N4 C10 N3 -1.8(6)
C14 N4 C10 N3 -179.4(4)
C11 N3 C10 O5 -179.9(5)
C11 N3 C10 N4 0.1(7)
C10 N3 C11 O6 -179.1(5)
C10 N3 C11 C12 1.6(7)
O6 C11 C12 C13 179.0(6)
N3 C11 C12 C13 -1.8(9)
C11 C12 C13 N4 0.3(10)
C10 N4 C13 C12 1.7(8)
C14 N4 C13 C12 179.1(5)
C13 N4 C14 C15 53.6(6)
C10 N4 C14 C15 -128.8(4)
C13 N4 C14 S2 -70.2(5)
C10 N4 C14 S2 107.4(4)
C17 S2 C14 N4 143.0(3)
C17 S2 C14 C15 15.0(3)
O7 O7' C15 C16 -100.4(8)
O7 O7' C15 C14 94.2(7)
O7 O7' C15 C16' -52.0(10)
F3' O7 C15 O7' -147.9(10)
C16' O7 C15 O7' -138.5(9)
F3' O7 C15 C16 -22.3(8)
O7' O7 C15 C16 125.6(9)
C16' O7 C15 C16 -12.9(6)
F3' O7 C15 C14 94.5(6)
O7' O7 C15 C14 -117.7(8)
C16' O7 C15 C14 103.8(5)
F3' O7 C15 C16' -9.4(7)
O7' O7 C15 C16' 138.5(9)
N4 C14 C15 O7' 53.0(10)
S2 C14 C15 O7' 178.7(9)
N4 C14 C15 C16 -115.1(4)
S2 C14 C15 C16 10.6(5)
N4 C14 C15 O7 127.7(4)
S2 C14 C15 O7 -106.6(4)
N4 C14 C15 C16' -155.1(5)
S2 C14 C15 C16' -29.4(6)
O7' C15 C16 C16' 101.0(13)
O7 C15 C16 C16' 20.4(9)
C14 C15 C16 C16' -92.4(8)
O7' C15 C16 F4 -80.5(11)
O7 C15 C16 F4 -161.1(5)
C14 C15 C16 F4 86.1(5)
C16' C15 C16 F4 178.5(10)
O7' C15 C16 F3 38.3(12)
O7 C15 C16 F3 -42.3(7)
C14 C15 C16 F3 -155.1(4)
C16' C15 C16 F3 -62.7(8)
O7' C15 C16 C17 156.3(10)
O7 C15 C16 C17 75.8(6)
C14 C15 C16 C17 -37.0(6)
C16' C15 C16 C17 55.3(8)
F4 C16 C17 C16' 179.4(10)
F3 C16 C17 C16' 59.7(8)
C15 C16 C17 C16' -62.9(8)
C16' C16 C17 C18 -134.0(8)
F4 C16 C17 C18 45.4(6)
F3 C16 C17 C18 -74.3(5)
C15 C16 C17 C18 163.1(4)
C16' C16 C17 S2 108.3(8)
F4 C16 C17 S2 -72.3(5)
F3 C16 C17 S2 168.0(3)
C15 C16 C17 S2 45.4(5)
C14 S2 C17 C16' 4.8(6)
C14 S2 C17 C18 -144.4(4)
C14 S2 C17 C16 -32.3(4)
C16' C17 C18 O8 157.0(7)
C16 C17 C18 O8 -169.5(4)
S2 C17 C18 O8 -61.2(5)
F4 C16 C16' F3' -169(24)
F3 C16 C16' F3' 87(3)
C15 C16 C16' F3' -34(3)
C17 C16 C16' F3' -154(4)
F4 C16 C16' F3 104(27)
C15 C16 C16' F3 -120.5(5)
C17 C16 C16' F3 118.7(6)
F4 C16 C16' C17 -15(27)
F3 C16 C16' C17 -118.7(6)
C15 C16 C16' C17 120.7(5)
F4 C16 C16' C15 -135(27)
F3 C16 C16' C15 120.5(5)
C17 C16 C16' C15 -120.7(5)
F4 C16 C16' O7 -152(27)
F3 C16 C16' O7 103.6(9)
C15 C16 C16' O7 -16.9(7)
C17 C16 C16' O7 -137.6(10)
C18 C17 C16' C16 61.9(10)
S2 C17 C16' C16 -81.2(8)
C18 C17 C16' F3' -128.2(9)
C16 C17 C16' F3' 169.9(15)
S2 C17 C16' F3' 88.7(9)
C18 C17 C16' F3 1.0(13)
C16 C17 C16' F3 -60.9(8)
S2 C17 C16' F3 -142.1(7)
C18 C17 C16' C15 119.5(7)
C16 C17 C16' C15 57.6(8)
S2 C17 C16' C15 -23.6(9)
C18 C17 C16' O7 175.7(9)
C16 C17 C16' O7 113.8(16)
S2 C17 C16' O7 32.6(14)
O7' C15 C16' C16 -109.7(12)
O7 C15 C16' C16 -160.1(9)
C14 C15 C16' C16 100.5(7)
O7' C15 C16' F3' 58.9(13)
C16 C15 C16' F3' 168.6(12)
O7 C15 C16' F3' 8.5(6)
C14 C15 C16' F3' -90.9(7)
O7' C15 C16' F3 -53.6(13)
C16 C15 C16' F3 56.1(7)
O7 C15 C16' F3 -104.0(7)
C14 C15 C16' F3 156.6(6)
O7' C15 C16' C17 -175.3(10)
C16 C15 C16' C17 -65.6(8)
O7 C15 C16' C17 134.2(8)
C14 C15 C16' C17 34.8(9)
O7' C15 C16' O7 50.4(10)
C16 C15 C16' O7 160.1(9)
C14 C15 C16' O7 -99.4(5)
F3' O7 C16' C16 -171.9(14)
C15 O7 C16' C16 19.8(8)
O7' O7 C16' C16 -11.0(13)
C15 O7 C16' F3' -168.3(9)
O7' O7 C16' F3' 160.9(9)
F3' O7 C16' F3 -97.6(10)
C15 O7 C16' F3 94.1(8)
O7' O7 C16' F3 63.3(10)
F3' O7 C16' C17 87.7(13)
C15 O7 C16' C17 -80.6(12)
O7' O7 C16' C17 -111.3(14)
F3' O7 C16' C15 168.3(9)
O7' O7 C16' C15 -30.8(7)
F4 C16 F3 C16' -177.9(10)
C15 C16 F3 C16' 65.7(8)
C17 C16 F3 C16' -54.9(8)
F3' C16' F3 C16 -158.0(13)
C17 C16' F3 C16 67.7(8)
C15 C16' F3 C16 -54.5(7)
O7 C16' F3 C16 -108.5(11)
C15 O7 F3' C16' 9.8(7)
O7' O7 F3' C16' -32.1(15)
C16 C16' F3' O7 21(4)
F3 C16' F3' O7 100.3(9)
C17 C16' F3' O7 -129.5(9)
C15 C16' F3' O7 -9.2(7)
